data_1524371
loop_
_publ_author_name
'Fonteneau, G.'
'l'Helgoualch, H.'
'Lucas, J.'

_publ_section_title
;
 Les niobates Ca U Nb2 O8 et M Th Nb2 O8 (M= Ca, Sr, Cd). Etudes des
 transformations monoclinique - quadratique
;
_journal_name_full 'Materials Research Bulletin'
_journal_page_first 25
_journal_page_last 34
_journal_volume 12
_journal_year 1977
_chemical_formula_sum 'Ca Nb2 O8 Th'
_chemical_name_systematic 'Ca Th Nb2 O8'
_space_group_IT_number 15
_symmetry_space_group_name_Hall '-I 2yc'
_symmetry_space_group_name_H-M 'I 1 2/c 1'
_cell_angle_alpha 90
_cell_angle_beta 94.7
_cell_angle_gamma 90
_cell_formula_units_Z 2
_cell_length_a 5.446
_cell_length_b 11.207
_cell_length_c 5.137
_cell_volume 312.474
_citation_journal_id_ASTM MRBUAC
_cod_data_source_file Fonteneau_MRBUAC_1977_171.cif
_cod_data_source_block Ca1Nb2O8Th1
_cod_original_cell_volume 312.4739
_cod_original_sg_symbol_Hall '-C 2yc (x,y,-x+z)'
_cod_original_formula_sum 'Ca1 Nb2 O8 Th1'
_cod_database_code 1524371

loop_
_symmetry_equiv_pos_as_xyz
x,y,z
-x,y,-z+1/2
-x,-y,-z
x,-y,z-1/2
x+1/2,y+1/2,z+1/2
-x+1/2,y+1/2,-z+1
-x+1/2,-y+1/2,-z+1/2
x+1/2,-y+1/2,z

loop_
_atom_site_label
_atom_site_type_symbol
_atom_site_fract_x
_atom_site_fract_y
_atom_site_fract_z
_atom_site_occupancy
_atom_site_U_iso_or_equiv
O2 O-2 0.159 0.21 0.503 1 0.0
O1 O-2 0.24 0.034 0.048 1 0.0
Ca1 Ca+2 0 0.6285 0.25 0.5 0.0
Nb1 Nb+5 0 0.1036 0.25 1 0.0
Th1 Th+4 0 0.6285 0.25 0.5 0.0
